data_7205058
loop_
_publ_author_name
'Li, Ming-Xing'
'Chen, Hui-Ling'
'Geng, Jin-Peng'
'He, Xiang'
'Shao, Min'
'Zhu, Shou-Rong'
'Wang, Zhao-Xi'

_publ_section_title
;
 Unprecedented cyclic [Mo6O19]2&#x2212; cluster and five
 organic--inorganic hybrids based on polyoxomolybdates and
 4-amino-3,5-bis(pyridyl)-1,2,4-triazole
;
_journal_issue 5
_journal_name_full CrystEngComm
_journal_page_first 1687
_journal_paper_doi 10.1039/c002063j
_journal_volume 13
_journal_year 2011
_chemical_formula_sum 'C12 H12 Cu Mo4 N6 O14'
_chemical_formula_weight 911.58
_chemical_name_systematic
;

?

;
_space_group_IT_number 14
_symmetry_cell_setting monoclinic
_symmetry_space_group_name_Hall '-P 2ybc'
_symmetry_space_group_name_H-M 'P 1 21/c 1'
_atom_sites_solution_hydrogens geom
_atom_sites_solution_primary direct
_atom_sites_solution_secondary difmap
_audit_creation_method SHELXL-97
_cell_angle_alpha 90.00
_cell_angle_beta 101.8230(10)
_cell_angle_gamma 90.00
_cell_formula_units_Z 4
_cell_length_a 7.6630(4)
_cell_length_b 29.4740(17)
_cell_length_c 9.7421(6)
_cell_measurement_reflns_used 8085
_cell_measurement_temperature 296(2)
_cell_measurement_theta_max 27.53
_cell_measurement_theta_min 2.24
_cell_volume 2153.7(2)
_computing_cell_refinement 'Bruker SMART'
_computing_data_collection 'Bruker SMART'
_computing_data_reduction 'Bruker SAINT'
_computing_molecular_graphics 'Bruker SHELXTL'
_computing_publication_material 'Bruker SHELXTL'
_computing_structure_refinement 'SHELXL-97 (Sheldrick, 1997)'
_computing_structure_solution 'SHELXS-97 (Sheldrick, 1990)'
_diffrn_ambient_temperature 296(2)
_diffrn_measured_fraction_theta_full 0.999
_diffrn_measured_fraction_theta_max 0.999
_diffrn_measurement_device_type 'CCD area detector'
_diffrn_measurement_method 'phi and omega scans'
_diffrn_radiation_monochromator graphite
_diffrn_radiation_source 'fine-focus sealed tube'
_diffrn_radiation_type MoK\a
_diffrn_radiation_wavelength 0.71073
_diffrn_reflns_av_R_equivalents 0.0177
_diffrn_reflns_av_sigmaI/netI 0.0198
_diffrn_reflns_limit_h_max 9
_diffrn_reflns_limit_h_min -8
_diffrn_reflns_limit_k_max 27
_diffrn_reflns_limit_k_min -35
_diffrn_reflns_limit_l_max 9
_diffrn_reflns_limit_l_min -11
_diffrn_reflns_number 11121
_diffrn_reflns_theta_full 25.05
_diffrn_reflns_theta_max 25.05
_diffrn_reflns_theta_min 2.24
_exptl_absorpt_coefficient_mu 3.324
_exptl_absorpt_correction_T_max 0.4904
_exptl_absorpt_correction_T_min 0.4354
_exptl_absorpt_correction_type multi-scan
_exptl_absorpt_process_details sadabs
_exptl_crystal_density_diffrn 2.811
_exptl_crystal_density_method 'not measured'
_exptl_crystal_F_000 1740
_exptl_crystal_size_max 0.30
_exptl_crystal_size_mid 0.25
_exptl_crystal_size_min 0.25
_refine_diff_density_max 0.681
_refine_diff_density_min -0.739
_refine_diff_density_rms 0.103
_refine_ls_extinction_method none
_refine_ls_goodness_of_fit_ref 1.099
_refine_ls_hydrogen_treatment constr
_refine_ls_matrix_type full
_refine_ls_number_parameters 335
_refine_ls_number_reflns 3804
_refine_ls_number_restraints 0
_refine_ls_restrained_S_all 1.099
_refine_ls_R_factor_all 0.0231
_refine_ls_R_factor_gt 0.0210
_refine_ls_shift/su_max 0.002
_refine_ls_shift/su_mean 0.000
_refine_ls_structure_factor_coef Fsqd
_refine_ls_weighting_details 'calc w=1/[\s^2^(Fo^2^)+(0.0193P)^2^+3.8697P] where P=(Fo^2^+2Fc^2^)/3'
_refine_ls_weighting_scheme calc
_refine_ls_wR_factor_gt 0.0482
_refine_ls_wR_factor_ref 0.0490
_reflns_number_gt 3584
_reflns_number_total 3804
_reflns_threshold_expression >2sigma(I)
_cod_data_source_file C002063J.TXT
_cod_data_source_block 090615d_0m
_cod_depositor_comments
;
The following automatic conversions were performed:
'_symmetry_cell_setting' value 'Monoclinic' changed to 'monoclinic'
according to '/home/saulius/struct/CIF-dictionaries/cif_core.dic'
dictionary named 'cif_core.dic' version 2.4.1 from 2010-06-29.

Automatic conversion script
Id: cif_fix_enum 1555 2011-01-17 13:19:09Z saulius 
;
_cod_original_sg_symbol_H-M P2(1)/c
_cod_database_code 7205058

loop_
_symmetry_equiv_pos_as_xyz
'x, y, z'
'-x, y+1/2, -z+1/2'
'-x, -y, -z'
'x, -y-1/2, z-1/2'

loop_
_atom_site_label
_atom_site_type_symbol
_atom_site_fract_x
_atom_site_fract_y
_atom_site_fract_z
_atom_site_U_iso_or_equiv
_atom_site_adp_type
_atom_site_occupancy
_atom_site_symmetry_multiplicity
_atom_site_calc_flag
_atom_site_refinement_flags
_atom_site_disorder_assembly
_atom_site_disorder_group
Mo1 Mo 0.27613(3) 0.480966(9) 0.97780(3) 0.01271(7) Uani 1 1 d . . .
Mo2 Mo 0.52750(4) 0.529501(9) 1.28412(3) 0.01423(8) Uani 1 1 d . . .
Mo3 Mo 0.34984(4) 0.588772(9) 0.99102(3) 0.01386(8) Uani 1 1 d . . .
Mo4 Mo 0.45414(4) 0.420210(10) 1.27169(3) 0.01494(8) Uani 1 1 d . . .
Cu1 Cu 0.02924(6) 0.605421(14) 0.67129(4) 0.01940(10) Uani 1 1 d . . .
C1 C -0.0414(5) 0.68531(13) 0.8270(4) 0.0306(9) Uani 1 1 d . . .
H1 H -0.1373 0.6685 0.8441 0.037 Uiso 1 1 calc R . .
C2 C -0.0030(6) 0.72617(14) 0.8928(5) 0.0383(10) Uani 1 1 d . . .
H2 H -0.0731 0.7372 0.9529 0.046 Uiso 1 1 calc R . .
C3 C 0.1409(6) 0.75085(14) 0.8690(5) 0.0372(10) Uani 1 1 d . . .
H3 H 0.1684 0.7786 0.9135 0.045 Uiso 1 1 calc R . .
C4 C 0.2441(5) 0.73440(12) 0.7793(4) 0.0256(8) Uani 1 1 d . . .
C5 C 0.1943(5) 0.69243(12) 0.7158(4) 0.0250(8) Uani 1 1 d . . .
H5 H 0.2616 0.6805 0.6549 0.030 Uiso 1 1 calc R . .
C6 C 0.4036(5) 0.75573(13) 0.7484(4) 0.0280(9) Uani 1 1 d . . .
C7 C 0.6332(5) 0.79909(12) 0.7501(4) 0.0240(8) Uani 1 1 d . . .
C8 C 0.7705(5) 0.83432(12) 0.7889(4) 0.0207(7) Uani 1 1 d . . .
C9 C 0.8322(4) 0.84551(11) 0.9285(4) 0.0193(7) Uani 1 1 d . . .
H9 H 0.7841 0.8307 0.9965 0.023 Uiso 1 1 calc R . .
C10 C 1.0306(5) 0.89731(12) 0.8713(4) 0.0228(8) Uani 1 1 d . . .
H10 H 1.1180 0.9192 0.8992 0.027 Uiso 1 1 calc R . .
C11 C 0.9797(5) 0.88708(13) 0.7303(4) 0.0250(8) Uani 1 1 d . . .
H11 H 1.0345 0.9012 0.6649 0.030 Uiso 1 1 calc R . .
C12 C 0.8461(5) 0.85558(13) 0.6884(4) 0.0260(8) Uani 1 1 d . . .
H12 H 0.8074 0.8487 0.5939 0.031 Uiso 1 1 calc R . .
N1 N 0.0559(4) 0.66902(10) 0.7385(3) 0.0236(7) Uani 1 1 d . . .
N2 N 0.4938(5) 0.73907(12) 0.6580(4) 0.0372(9) Uani 1 1 d . . .
N3 N 0.6397(5) 0.76658(12) 0.6586(4) 0.0350(8) Uani 1 1 d . . .
N4 N 0.4882(4) 0.79378(10) 0.8089(3) 0.0216(6) Uani 1 1 d . . .
N5 N 0.4212(4) 0.82362(10) 0.8985(3) 0.0256(7) Uani 1 1 d . . .
H5A H 0.4741 0.8490 0.9224 0.031 Uiso 1 1 calc R . .
H5B H 0.3274 0.8165 0.9293 0.031 Uiso 1 1 calc R . .
N6 N 0.9587(4) 0.87681(9) 0.9690(3) 0.0193(6) Uani 1 1 d . . .
O1 O 0.0848(3) 0.48882(8) 0.8579(2) 0.0190(5) Uani 1 1 d . . .
O2 O 0.3981(3) 0.43786(7) 0.8748(2) 0.0143(5) Uani 1 1 d . . .
O3 O 0.4419(3) 0.52517(7) 0.8789(2) 0.0140(5) Uani 1 1 d . . .
O4 O 0.1522(3) 0.59022(8) 0.8651(2) 0.0196(5) Uani 1 1 d . . .
O5 O 0.5070(3) 0.61445(7) 0.8890(2) 0.0167(5) Uani 1 1 d . . .
O6 O 0.3327(3) 0.63074(8) 1.1052(3) 0.0241(6) Uani 1 1 d . . .
O7 O 0.2841(3) 0.53480(7) 1.0922(2) 0.0144(5) Uani 1 1 d . . .
O8 O 0.4354(3) 0.57359(8) 1.3551(2) 0.0246(6) Uani 1 1 d . . .
O9 O 0.7344(3) 0.52323(8) 1.3857(3) 0.0245(6) Uani 1 1 d . . .
O10 O 0.4052(3) 0.47856(8) 1.3384(2) 0.0186(5) Uani 1 1 d . . .
O11 O 0.6606(3) 0.40890(8) 1.3700(3) 0.0243(6) Uani 1 1 d . . .
O12 O 0.3102(3) 0.38583(8) 1.3360(3) 0.0244(6) Uani 1 1 d . . .
O13 O 0.2242(3) 0.44163(8) 1.0966(2) 0.0187(5) Uani 1 1 d . . .
O14 O -0.0224(3) 0.54267(8) 0.6255(3) 0.0234(5) Uani 1 1 d . . .
H14A H -0.1138 0.5409 0.5649 0.035 Uiso 1 1 calc R . .
H14B H 0.0100 0.5208 0.6948 0.035 Uiso 1 1 d R . .

loop_
_atom_site_aniso_label
_atom_site_aniso_U_11
_atom_site_aniso_U_22
_atom_site_aniso_U_33
_atom_site_aniso_U_23
_atom_site_aniso_U_13
_atom_site_aniso_U_12
Mo1 0.01068(13) 0.01422(15) 0.01275(15) -0.00044(11) 0.00129(11) -0.00076(10)
Mo2 0.01676(15) 0.01508(15) 0.01041(15) -0.00143(11) 0.00174(11) -0.00071(11)
Mo3 0.01461(14) 0.01382(15) 0.01273(15) -0.00025(11) 0.00181(11) 0.00119(11)
Mo4 0.01575(15) 0.01594(15) 0.01307(15) 0.00143(11) 0.00276(11) -0.00115(11)
Cu1 0.0243(2) 0.0140(2) 0.0167(2) 0.00084(16) -0.00314(17) -0.00221(17)
C1 0.029(2) 0.027(2) 0.035(2) -0.0035(17) 0.0053(18) -0.0046(16)
C2 0.037(2) 0.034(2) 0.046(3) -0.018(2) 0.013(2) -0.0041(19)
C3 0.040(2) 0.024(2) 0.047(3) -0.0149(19) 0.009(2) -0.0074(18)
C4 0.029(2) 0.0195(18) 0.025(2) -0.0029(15) -0.0031(16) -0.0026(15)
C5 0.031(2) 0.0187(18) 0.024(2) 0.0002(15) 0.0015(16) 0.0007(15)
C6 0.033(2) 0.024(2) 0.025(2) -0.0054(16) 0.0006(17) -0.0046(16)
C7 0.031(2) 0.0229(19) 0.0178(18) -0.0036(15) 0.0032(15) -0.0052(16)
C8 0.0221(18) 0.0187(18) 0.0206(19) -0.0020(14) 0.0026(15) 0.0023(14)
C9 0.0221(18) 0.0163(17) 0.0201(18) -0.0025(14) 0.0053(15) 0.0018(14)
C10 0.0194(17) 0.0205(18) 0.027(2) 0.0006(15) 0.0013(15) -0.0003(14)
C11 0.0223(18) 0.028(2) 0.027(2) 0.0052(16) 0.0108(16) 0.0028(15)
C12 0.031(2) 0.030(2) 0.0168(18) -0.0033(16) 0.0041(16) 0.0033(16)
N1 0.0289(16) 0.0166(15) 0.0220(16) 0.0013(12) -0.0024(13) -0.0029(13)
N2 0.040(2) 0.0329(19) 0.040(2) -0.0193(16) 0.0092(17) -0.0152(16)
N3 0.037(2) 0.037(2) 0.0311(19) -0.0158(15) 0.0080(16) -0.0135(15)
N4 0.0270(16) 0.0178(15) 0.0187(15) -0.0033(12) 0.0017(13) -0.0031(12)
N5 0.0309(17) 0.0171(15) 0.0312(18) -0.0074(13) 0.0119(14) -0.0056(13)
N6 0.0202(15) 0.0160(14) 0.0211(15) -0.0016(12) 0.0028(12) 0.0002(12)
O1 0.0143(11) 0.0220(13) 0.0193(13) 0.0003(10) 0.0001(10) 0.0001(10)
O2 0.0150(11) 0.0152(11) 0.0123(11) -0.0015(9) 0.0020(9) -0.0015(9)
O3 0.0143(11) 0.0163(12) 0.0109(11) -0.0013(9) 0.0011(9) 0.0007(9)
O4 0.0184(12) 0.0211(13) 0.0180(12) 0.0032(10) 0.0008(10) 0.0005(10)
O5 0.0184(11) 0.0153(12) 0.0162(12) 0.0009(9) 0.0031(9) -0.0015(9)
O6 0.0293(14) 0.0210(13) 0.0219(13) -0.0047(10) 0.0048(11) 0.0002(11)
O7 0.0138(11) 0.0173(12) 0.0124(11) 0.0001(9) 0.0032(9) 0.0004(9)
O8 0.0332(14) 0.0211(13) 0.0203(13) -0.0026(10) 0.0074(11) 0.0045(11)
O9 0.0242(13) 0.0286(14) 0.0180(13) 0.0001(10) -0.0020(11) -0.0020(11)
O10 0.0212(12) 0.0209(12) 0.0149(12) -0.0009(10) 0.0068(10) -0.0007(10)
O11 0.0222(13) 0.0311(14) 0.0175(13) -0.0005(11) -0.0009(10) 0.0022(11)
O12 0.0278(13) 0.0229(13) 0.0240(14) 0.0027(11) 0.0088(11) -0.0049(11)
O13 0.0176(12) 0.0194(12) 0.0193(12) 0.0021(10) 0.0045(10) -0.0012(10)
O14 0.0250(13) 0.0172(12) 0.0219(13) 0.0024(10) -0.0094(10) 0.0005(10)

loop_
_atom_type_symbol
_atom_type_description
_atom_type_scat_dispersion_real
_atom_type_scat_dispersion_imag
_atom_type_scat_source
C C 0.0033 0.0016 'International Tables Vol C Tables 4.2.6.8 and 6.1.1.4'
H H 0.0000 0.0000 'International Tables Vol C Tables 4.2.6.8 and 6.1.1.4'
N N 0.0061 0.0033 'International Tables Vol C Tables 4.2.6.8 and 6.1.1.4'
O O 0.0106 0.0060 'International Tables Vol C Tables 4.2.6.8 and 6.1.1.4'
Cu Cu 0.3201 1.2651 'International Tables Vol C Tables 4.2.6.8 and 6.1.1.4'
Mo Mo -1.6832 0.6857 'International Tables Vol C Tables 4.2.6.8 and 6.1.1.4'

loop_
_geom_angle_atom_site_label_1
_geom_angle_atom_site_label_2
_geom_angle_atom_site_label_3
_geom_angle
_geom_angle_site_symmetry_1
_geom_angle_site_symmetry_3
_geom_angle_publ_flag
O1 Mo1 O13 105.43(11) . . ?
O1 Mo1 O7 101.89(10) . . ?
O13 Mo1 O7 98.51(10) . . ?
O1 Mo1 O2 99.85(10) . . ?
O13 Mo1 O2 96.10(10) . . ?
O7 Mo1 O2 149.44(9) . . ?
O1 Mo1 O3 96.55(10) . . ?
O13 Mo1 O3 157.86(9) . . ?
O7 Mo1 O3 79.13(9) . . ?
O2 Mo1 O3 77.28(9) . . ?
O1 Mo1 O3 172.35(10) . 3_667 ?
O13 Mo1 O3 81.96(9) . 3_667 ?
O7 Mo1 O3 78.59(8) . 3_667 ?
O2 Mo1 O3 77.06(8) . 3_667 ?
O3 Mo1 O3 75.98(9) . 3_667 ?
O8 Mo2 O9 105.25(12) . . ?
O8 Mo2 O10 102.83(11) . . ?
O9 Mo2 O10 101.92(11) . . ?
O8 Mo2 O2 98.96(11) . 3_667 ?
O9 Mo2 O2 97.07(11) . 3_667 ?
O10 Mo2 O2 146.00(9) . 3_667 ?
O8 Mo2 O3 157.96(10) . 3_667 ?
O9 Mo2 O3 96.35(10) . 3_667 ?
O10 Mo2 O3 76.43(9) . 3_667 ?
O2 Mo2 O3 73.63(8) 3_667 3_667 ?
O8 Mo2 O7 86.85(10) . . ?
O9 Mo2 O7 163.88(10) . . ?
O10 Mo2 O7 85.30(9) . . ?
O2 Mo2 O7 70.10(8) 3_667 . ?
O3 Mo2 O7 71.11(7) 3_667 . ?
O6 Mo3 O4 105.80(11) . . ?
O6 Mo3 O5 101.49(11) . . ?
O4 Mo3 O5 100.19(10) . . ?
O6 Mo3 O7 101.43(11) . . ?
O4 Mo3 O7 95.53(10) . . ?
O5 Mo3 O7 147.38(9) . . ?
O6 Mo3 O2 92.67(10) . 3_667 ?
O4 Mo3 O2 160.02(9) . 3_667 ?
O5 Mo3 O2 83.11(9) . 3_667 ?
O7 Mo3 O2 72.94(8) . 3_667 ?
O6 Mo3 O3 164.40(10) . . ?
O4 Mo3 O3 89.58(9) . . ?
O5 Mo3 O3 77.79(9) . . ?
O7 Mo3 O3 73.91(8) . . ?
O2 Mo3 O3 71.74(8) 3_667 . ?
O11 Mo4 O12 105.80(12) . . ?
O11 Mo4 O10 102.11(11) . . ?
O12 Mo4 O10 102.93(11) . . ?
O11 Mo4 O5 94.12(11) . 3_667 ?
O12 Mo4 O5 101.57(11) . 3_667 ?
O10 Mo4 O5 145.49(9) . 3_667 ?
O11 Mo4 O13 164.03(11) . . ?
O12 Mo4 O13 88.87(10) . . ?
O10 Mo4 O13 80.14(9) . . ?
O5 Mo4 O13 76.42(9) 3_667 . ?
O11 Mo4 O3 95.04(10) . 3_667 ?
O12 Mo4 O3 159.09(10) . 3_667 ?
O10 Mo4 O3 73.63(9) . 3_667 ?
O5 Mo4 O3 74.78(8) 3_667 3_667 ?
O13 Mo4 O3 70.23(8) . 3_667 ?
O14 Cu1 O4 92.21(10) . . ?
O14 Cu1 N1 171.00(12) . . ?
O4 Cu1 N1 84.39(11) . . ?
O14 Cu1 N6 91.25(11) . 4_475 ?
O4 Cu1 N6 167.52(11) . 4_475 ?
N1 Cu1 N6 93.83(12) . 4_475 ?
N1 C1 C2 121.5(4) . . ?
N1 C1 H1 119.2 . . ?
C2 C1 H1 119.2 . . ?
C1 C2 C3 119.2(4) . . ?
C1 C2 H2 120.4 . . ?
C3 C2 H2 120.4 . . ?
C2 C3 C4 120.2(4) . . ?
C2 C3 H3 119.9 . . ?
C4 C3 H3 119.9 . . ?
C3 C4 C5 116.8(4) . . ?
C3 C4 C6 126.3(3) . . ?
C5 C4 C6 116.9(3) . . ?
N1 C5 C4 122.8(4) . . ?
N1 C5 H5 118.6 . . ?
C4 C5 H5 118.6 . . ?
N2 C6 N4 109.1(3) . . ?
N2 C6 C4 123.5(3) . . ?
N4 C6 C4 127.4(3) . . ?
N3 C7 N4 110.4(3) . . ?
N3 C7 C8 124.3(3) . . ?
N4 C7 C8 125.2(3) . . ?
C12 C8 C9 118.5(3) . . ?
C12 C8 C7 121.3(3) . . ?
C9 C8 C7 120.1(3) . . ?
N6 C9 C8 122.3(3) . . ?
N6 C9 H9 118.9 . . ?
C8 C9 H9 118.9 . . ?
N6 C10 C11 122.4(3) . . ?
N6 C10 H10 118.8 . . ?
C11 C10 H10 118.8 . . ?
C12 C11 C10 118.8(3) . . ?
C12 C11 H11 120.6 . . ?
C10 C11 H11 120.6 . . ?
C11 C12 C8 119.2(3) . . ?
C11 C12 H12 120.4 . . ?
C8 C12 H12 120.4 . . ?
C5 N1 C1 119.5(3) . . ?
C5 N1 Cu1 118.0(3) . . ?
C1 N1 Cu1 121.2(3) . . ?
C6 N2 N3 108.2(3) . . ?
C7 N3 N2 106.7(3) . . ?
C7 N4 C6 105.6(3) . . ?
C7 N4 N5 128.5(3) . . ?
C6 N4 N5 125.4(3) . . ?
N4 N5 H5A 120.0 . . ?
N4 N5 H5B 120.0 . . ?
H5A N5 H5B 120.0 . . ?
C10 N6 C9 118.8(3) . . ?
C10 N6 Cu1 121.0(2) . 4_676 ?
C9 N6 Cu1 120.2(2) . 4_676 ?
Mo1 O2 Mo2 108.91(10) . 3_667 ?
Mo1 O2 Mo3 111.79(10) . 3_667 ?
Mo2 O2 Mo3 105.75(9) 3_667 3_667 ?
Mo1 O3 Mo2 92.14(8) . 3_667 ?
Mo1 O3 Mo1 104.02(9) . 3_667 ?
Mo2 O3 Mo1 98.38(8) 3_667 3_667 ?
Mo1 O3 Mo3 90.79(8) . . ?
Mo2 O3 Mo3 163.64(10) 3_667 . ?
Mo1 O3 Mo3 96.52(8) 3_667 . ?
Mo1 O3 Mo4 163.86(10) . 3_667 ?
Mo2 O3 Mo4 87.41(7) 3_667 3_667 ?
Mo1 O3 Mo4 92.00(7) 3_667 3_667 ?
Mo3 O3 Mo4 85.34(7) . 3_667 ?
Mo3 O4 Cu1 148.35(14) . . ?
Mo3 O5 Mo4 115.91(11) . 3_667 ?
Mo1 O7 Mo3 110.63(10) . . ?
Mo1 O7 Mo2 109.21(9) . . ?
Mo3 O7 Mo2 101.89(9) . . ?
Mo2 O10 Mo4 118.43(12) . . ?
Mo1 O13 Mo4 115.81(11) . . ?
Cu1 O14 H14A 109.5 . . ?
Cu1 O14 H14B 119.1 . . ?
H14A O14 H14B 122.6 . . ?

loop_
_geom_bond_atom_site_label_1
_geom_bond_atom_site_label_2
_geom_bond_distance
_geom_bond_site_symmetry_2
_geom_bond_publ_flag
Mo1 O1 1.693(2) . ?
Mo1 O13 1.741(2) . ?
Mo1 O7 1.932(2) . ?
Mo1 O2 1.969(2) . ?
Mo1 O3 2.177(2) . ?
Mo1 O3 2.327(2) 3_667 ?
Mo2 O8 1.693(2) . ?
Mo2 O9 1.698(2) . ?
Mo2 O10 1.901(2) . ?
Mo2 O2 2.002(2) 3_667 ?
Mo2 O3 2.308(2) 3_667 ?
Mo2 O7 2.360(2) . ?
Mo3 O6 1.687(2) . ?
Mo3 O4 1.743(2) . ?
Mo3 O5 1.871(2) . ?
Mo3 O7 1.990(2) . ?
Mo3 O2 2.241(2) 3_667 ?
Mo3 O3 2.350(2) . ?
Mo4 O11 1.706(2) . ?
Mo4 O12 1.708(2) . ?
Mo4 O10 1.903(2) . ?
Mo4 O5 1.943(2) 3_667 ?
Mo4 O13 2.277(2) . ?
Mo4 O3 2.420(2) 3_667 ?
Cu1 O14 1.924(2) . ?
Cu1 O4 1.981(2) . ?
Cu1 N1 1.982(3) . ?
Cu1 N6 2.004(3) 4_475 ?
C1 N1 1.339(5) . ?
C1 C2 1.367(5) . ?
C1 H1 0.9300 . ?
C2 C3 1.380(6) . ?
C2 H2 0.9300 . ?
C3 C4 1.381(6) . ?
C3 H3 0.9300 . ?
C4 C5 1.401(5) . ?
C4 C6 1.460(5) . ?
C5 N1 1.322(5) . ?
C5 H5 0.9300 . ?
C6 N2 1.320(5) . ?
C6 N4 1.367(5) . ?
C7 N3 1.317(5) . ?
C7 N4 1.359(5) . ?
C7 C8 1.471(5) . ?
C8 C12 1.385(5) . ?
C8 C9 1.386(5) . ?
C9 N6 1.338(4) . ?
C9 H9 0.9300 . ?
C10 N6 1.338(5) . ?
C10 C11 1.381(5) . ?
C10 H10 0.9300 . ?
C11 C12 1.380(5) . ?
C11 H11 0.9300 . ?
C12 H12 0.9300 . ?
N2 N3 1.380(5) . ?
N4 N5 1.408(4) . ?
N5 H5A 0.8600 . ?
N5 H5B 0.8600 . ?
N6 Cu1 2.004(3) 4_676 ?
O2 Mo2 2.002(2) 3_667 ?
O2 Mo3 2.241(2) 3_667 ?
O3 Mo2 2.308(2) 3_667 ?
O3 Mo1 2.327(2) 3_667 ?
O3 Mo4 2.420(2) 3_667 ?
O5 Mo4 1.943(2) 3_667 ?
O14 H14A 0.8200 . ?
O14 H14B 0.9304 . ?

loop_
_geom_hbond_atom_site_label_D
_geom_hbond_atom_site_label_H
_geom_hbond_atom_site_label_A
_geom_hbond_distance_DH
_geom_hbond_distance_HA
_geom_hbond_distance_DA
_geom_hbond_angle_DHA
_geom_hbond_site_symmetry_A
O14 H14B O1 0.93 1.83 2.749(3) 166.9 .
N5 H5A O8 0.86 2.38 3.064(4) 137.4 4_575
O14 H14A O9 0.82 1.96 2.734(3) 157.2 1_454
